data_1563908
loop_
_publ_author_name
'Singh, Puspendra'
'Gupta, Anand K.'
'Sharma, Sagar'
'Singh, Harkesh B.'
'Butcher, Ray J.'

_publ_section_title
;
 Synthesis and characterization of N,N&#x2032;,C-bound organotellurium(IV)
 and organomercury(II) derivatives
;
_journal_name_full 'Inorganica Chimica Acta'
_journal_page_first 218
_journal_page_last 228
_journal_paper_doi 10.1016/j.ica.2018.08.016
_journal_volume 483
_journal_year 2018
_chemical_formula_moiety 'C12 H20 I N2 Te, I'
_chemical_formula_sum 'C12 H20 I2 N2 Te'
_chemical_formula_weight 573.70
_space_group_crystal_system monoclinic
_space_group_IT_number 14
_space_group_name_Hall '-P 2ybc'
_space_group_name_H-M_alt 'P 1 21/c 1'
_atom_sites_solution_hydrogens geom
_atom_sites_solution_primary direct
_atom_sites_solution_secondary difmap
_audit_creation_method SHELXL-2018/3
_cell_angle_alpha 90
_cell_angle_beta 99.366(10)
_cell_angle_gamma 90
_cell_formula_units_Z 4
_cell_length_a 11.0462(11)
_cell_length_b 15.3693(16)
_cell_length_c 10.1845(11)
_cell_measurement_reflns_used 1845
_cell_measurement_temperature 123(2)
_cell_measurement_theta_max 75.9705
_cell_measurement_theta_min 4.0535
_cell_volume 1706.0(3)
_computing_cell_refinement
;
CrysAlisPro, Agilent Technologies,
Version 1.171.35.21 (release 20-01-2012 CrysAlis171 .NET)
(compiled Jan 23 2012,18:06:46)
;
_computing_data_collection
;
CrysAlisPro, Agilent Technologies,
Version 1.171.35.21 (release 20-01-2012 CrysAlis171 .NET)
(compiled Jan 23 2012,18:06:46)
;
_computing_data_reduction
;
CrysAlisPro, Agilent Technologies,
Version 1.171.35.21 (release 20-01-2012 CrysAlis171 .NET)
(compiled Jan 23 2012,18:06:46)
;
_computing_molecular_graphics 'SHELXTL (Sheldrick, 2008)'
_computing_publication_material 'SHELXTL (Sheldrick, 2008)'
_computing_structure_refinement 'SHELXL-2018/3 (Sheldrick, 2018)'
_computing_structure_solution 'SHELXS-97 (Sheldrick, 2008)'
_diffrn_ambient_temperature 123(2)
_diffrn_detector_area_resol_mean 10.5081
_diffrn_measured_fraction_theta_full 0.988
_diffrn_measured_fraction_theta_max 0.988
_diffrn_measurement_device_type 'Xcalibur, Ruby, Gemini'
_diffrn_measurement_method '\w scans'
_diffrn_radiation_type CuK\a
_diffrn_radiation_wavelength 1.54184
_diffrn_reflns_av_R_equivalents 0.0849
_diffrn_reflns_av_unetI/netI 0.0841
_diffrn_reflns_Laue_measured_fraction_full 0.988
_diffrn_reflns_Laue_measured_fraction_max 0.988
_diffrn_reflns_limit_h_max 13
_diffrn_reflns_limit_h_min -13
_diffrn_reflns_limit_k_max 17
_diffrn_reflns_limit_k_min -18
_diffrn_reflns_limit_l_max 12
_diffrn_reflns_limit_l_min -8
_diffrn_reflns_number 3051
_diffrn_reflns_point_group_measured_fraction_full 0.988
_diffrn_reflns_point_group_measured_fraction_max 0.988
_diffrn_reflns_theta_full 67.500
_diffrn_reflns_theta_max 67.697
_diffrn_reflns_theta_min 4.056
_exptl_absorpt_coefficient_mu 42.049
_exptl_absorpt_correction_T_max 0.527
_exptl_absorpt_correction_T_min 0.034
_exptl_absorpt_correction_type analytical
_exptl_absorpt_process_details
;
CrysAlisPro, Agilent Technologies,
Version 1.171.35.21 (release 20-01-2012 CrysAlis171 .NET)
(compiled Jan 23 2012,18:06:46)
Analytical numeric absorption correction using a multifaceted crystal
model based on expressions derived by R.C. Clark & J.S. Reid.
(Clark, R. C. & Reid, J. S. (1995). Acta Cryst. A51, 887-897)
;
_exptl_crystal_colour orange
_exptl_crystal_density_diffrn 2.234
_exptl_crystal_density_method 'not measured'
_exptl_crystal_description needle-plate
_exptl_crystal_F_000 1056
_exptl_crystal_size_max 0.5145
_exptl_crystal_size_mid 0.0661
_exptl_crystal_size_min 0.0167
_refine_diff_density_max 2.793
_refine_diff_density_min -2.333
_refine_diff_density_rms 0.411
_refine_ls_extinction_coef .
_refine_ls_extinction_method none
_refine_ls_goodness_of_fit_ref 1.055
_refine_ls_hydrogen_treatment constr
_refine_ls_matrix_type full
_refine_ls_number_parameters 157
_refine_ls_number_reflns 3051
_refine_ls_number_restraints 6
_refine_ls_restrained_S_all 1.054
_refine_ls_R_factor_all 0.0999
_refine_ls_R_factor_gt 0.0844
_refine_ls_shift/su_max 0.000
_refine_ls_shift/su_mean 0.000
_refine_ls_structure_factor_coef Fsqd
_refine_ls_weighting_details 'w=1/[\s^2^(Fo^2^)+(0.1201P)^2^+46.5963P] where P=(Fo^2^+2Fc^2^)/3'
_refine_ls_weighting_scheme calc
_refine_ls_wR_factor_gt 0.2234
_refine_ls_wR_factor_ref 0.2371
_reflns_Friedel_coverage 0.000
_reflns_Friedel_fraction_full .
_reflns_Friedel_fraction_max .
_reflns_number_gt 2445
_reflns_number_total 3051
_reflns_threshold_expression 'I > 2\s(I)'
_cod_data_source_file ICA-2018-483-218.cif
_cod_data_source_block 28a
_cod_original_sg_symbol_H-M 'P 21/c'
_cod_database_code 1563908
_shelx_shelxl_version_number 2018/3
_shelx_space_group_comment
;
The symmetry employed for this shelxl refinement is uniquely defined
by the following loop, which should always be used as a source of
symmetry information in preference to the above space-group names.
They are only intended as comments.
;

loop_
_space_group_symop_operation_xyz
'x, y, z'
'-x, y+1/2, -z+1/2'
'-x, -y, -z'
'x, -y-1/2, z-1/2'

loop_
_atom_site_label
_atom_site_type_symbol
_atom_site_fract_x
_atom_site_fract_y
_atom_site_fract_z
_atom_site_U_iso_or_equiv
_atom_site_adp_type
_atom_site_occupancy
_atom_site_site_symmetry_order
_atom_site_calc_flag
_atom_site_refinement_flags_posn
_atom_site_refinement_flags_adp
_atom_site_refinement_flags_occupancy
_atom_site_disorder_assembly
_atom_site_disorder_group
Te Te 0.70585(9) 0.78971(6) 0.36908(10) 0.0260(3) Uani 1 1 d . . . . .
I1 I 0.66450(10) 0.97210(7) 0.39242(12) 0.0348(4) Uani 1 1 d . . . . .
I2 I 0.96785(11) 0.36915(7) 0.26386(11) 0.0359(4) Uani 1 1 d . . . . .
N1 N 0.7091(11) 0.6319(9) 0.3739(13) 0.026(3) Uani 1 1 d . . . . .
N2 N 1.0037(13) 0.5894(11) 0.2333(15) 0.036(3) Uani 1 1 d . . . . .
H2B H 0.995552 0.524603 0.235950 0.043 Uiso 1 1 calc R U . . .
C1 C 0.5486(14) 0.7513(12) 0.4538(19) 0.033(4) Uani 1 1 d . . . . .
C2 C 0.4487(15) 0.8067(12) 0.4565(19) 0.034(4) Uani 1 1 d . . . . .
H2A H 0.446265 0.863712 0.420235 0.041 Uiso 1 1 calc R U . . .
C3 C 0.3522(16) 0.7734(13) 0.5158(19) 0.036(4) Uani 1 1 d . . . . .
H3A H 0.281252 0.808331 0.515550 0.044 Uiso 1 1 calc R U . . .
C4 C 0.3555(15) 0.6941(14) 0.573(2) 0.044(5) Uani 1 1 d . . . . .
H4A H 0.289163 0.674799 0.614415 0.053 Uiso 1 1 calc R U . . .
C5 C 0.4618(16) 0.6383(12) 0.5707(19) 0.034(4) Uani 1 1 d . . . . .
H5A H 0.466952 0.582324 0.610652 0.041 Uiso 1 1 calc R U . . .
C6 C 0.5550(15) 0.6700(12) 0.5081(16) 0.029(3) Uani 1 1 d . U . . .
C7 C 0.6685(16) 0.6156(12) 0.5029(17) 0.032(4) Uani 1 1 d . . . . .
H7A H 0.734282 0.631819 0.576974 0.039 Uiso 1 1 calc R U . . .
H7B H 0.649511 0.553129 0.511626 0.039 Uiso 1 1 calc R U . . .
C8 C 0.6219(16) 0.5952(13) 0.2646(17) 0.035(4) Uani 1 1 d . . . . .
H8A H 0.635958 0.532413 0.258946 0.052 Uiso 1 1 calc R U . . .
H8B H 0.633220 0.622912 0.180801 0.052 Uiso 1 1 calc R U . . .
H8C H 0.538008 0.605542 0.280710 0.052 Uiso 1 1 calc R U . . .
C9 C 0.8360(16) 0.5997(12) 0.3739(18) 0.034(4) Uani 1 1 d . . . . .
H9A H 0.837185 0.535381 0.378955 0.040 Uiso 1 1 calc R U . . .
H9B H 0.891142 0.622661 0.452624 0.040 Uiso 1 1 calc R U . . .
C10 C 0.8808(15) 0.6290(12) 0.2480(16) 0.029(4) Uani 1 1 d . . . . .
H10A H 0.888169 0.693156 0.248781 0.035 Uiso 1 1 calc R U . . .
H10B H 0.819265 0.612507 0.170044 0.035 Uiso 1 1 calc R U . . .
C11 C 1.1066(18) 0.6158(13) 0.3404(19) 0.040(4) Uani 1 1 d . . . . .
H11A H 1.174792 0.574761 0.342900 0.060 Uiso 1 1 calc R U . . .
H11B H 1.077859 0.615492 0.426550 0.060 Uiso 1 1 calc R U . . .
H11C H 1.134306 0.674430 0.321920 0.060 Uiso 1 1 calc R U . . .
C12 C 1.0304(15) 0.6142(12) 0.0988(16) 0.031(4) Uani 1 1 d . . . . .
H12A H 0.968427 0.588482 0.029940 0.047 Uiso 1 1 calc R U . . .
H12B H 1.111820 0.592644 0.088479 0.047 Uiso 1 1 calc R U . . .
H12C H 1.028452 0.677683 0.089979 0.047 Uiso 1 1 calc R U . . .

loop_
_atom_site_aniso_label
_atom_site_aniso_U_11
_atom_site_aniso_U_22
_atom_site_aniso_U_33
_atom_site_aniso_U_23
_atom_site_aniso_U_13
_atom_site_aniso_U_12
Te 0.0267(5) 0.0255(6) 0.0257(6) 0.0008(4) 0.0038(4) 0.0007(4)
I1 0.0365(6) 0.0278(6) 0.0394(7) 0.0017(5) 0.0043(5) 0.0013(4)
I2 0.0465(6) 0.0287(6) 0.0329(6) -0.0002(4) 0.0075(5) 0.0009(4)
N1 0.023(6) 0.034(7) 0.020(7) 0.006(6) 0.001(5) 0.003(5)
N2 0.030(7) 0.048(9) 0.031(8) -0.007(7) 0.007(6) 0.013(7)
C1 0.020(7) 0.035(9) 0.043(10) -0.001(8) 0.005(7) 0.002(7)
C2 0.028(8) 0.033(9) 0.044(10) -0.012(8) 0.014(7) 0.007(7)
C3 0.026(8) 0.038(10) 0.045(11) -0.013(9) 0.008(7) -0.006(7)
C4 0.019(8) 0.051(12) 0.064(14) 0.015(11) 0.012(8) -0.001(8)
C5 0.032(8) 0.034(9) 0.039(10) -0.002(8) 0.010(7) -0.003(7)
C6 0.033(6) 0.035(7) 0.018(6) 0.005(6) 0.002(5) -0.004(6)
C7 0.035(8) 0.039(10) 0.024(8) -0.009(7) 0.010(7) -0.007(8)
C8 0.035(8) 0.045(11) 0.025(8) -0.014(8) 0.005(7) -0.016(8)
C9 0.041(9) 0.032(9) 0.030(9) 0.007(8) 0.013(7) 0.007(7)
C10 0.033(8) 0.035(9) 0.019(8) -0.002(7) 0.004(6) 0.008(7)
C11 0.047(10) 0.039(10) 0.029(9) 0.010(8) -0.010(8) 0.008(8)
C12 0.034(8) 0.044(10) 0.018(8) 0.002(7) 0.012(7) 0.005(8)

loop_
_atom_type_symbol
_atom_type_description
_atom_type_scat_dispersion_real
_atom_type_scat_dispersion_imag
_atom_type_scat_source
C C 0.0181 0.0091 'International Tables Vol C Tables 4.2.6.8 and 6.1.1.4'
H H 0.0000 0.0000 'International Tables Vol C Tables 4.2.6.8 and 6.1.1.4'
N N 0.0311 0.0180 'International Tables Vol C Tables 4.2.6.8 and 6.1.1.4'
Te Te -0.1759 6.3531 'International Tables Vol C Tables 4.2.6.8 and 6.1.1.4'
I I -0.3257 6.8362 'International Tables Vol C Tables 4.2.6.8 and 6.1.1.4'

loop_
_geom_angle_atom_site_label_1
_geom_angle_atom_site_label_2
_geom_angle_atom_site_label_3
_geom_angle
_geom_angle_site_symmetry_1
_geom_angle_site_symmetry_3
C1 Te N1 74.2(6) . .
C1 Te I1 94.9(5) . .
N1 Te I1 169.0(3) . .
C8 N1 C7 110.7(13) . .
C8 N1 C9 112.1(14) . .
C7 N1 C9 111.5(13) . .
C8 N1 Te 111.4(11) . .
C7 N1 Te 100.5(10) . .
C9 N1 Te 110.1(10) . .
C12 N2 C11 111.0(15) . .
C12 N2 C10 107.5(13) . .
C11 N2 C10 113.8(14) . .
C12 N2 H2B 108.1 . .
C11 N2 H2B 108.1 . .
C10 N2 H2B 108.1 . .
C6 C1 C2 122.6(17) . .
C6 C1 Te 115.1(12) . .
C2 C1 Te 122.3(14) . .
C1 C2 C3 116.3(18) . .
C1 C2 H2A 121.8 . .
C3 C2 H2A 121.8 . .
C4 C3 C2 123.1(18) . .
C4 C3 H3A 118.4 . .
C2 C3 H3A 118.4 . .
C3 C4 C5 119.3(17) . .
C3 C4 H4A 120.4 . .
C5 C4 H4A 120.4 . .
C6 C5 C4 117.5(17) . .
C6 C5 H5A 121.2 . .
C4 C5 H5A 121.2 . .
C1 C6 C5 121.1(17) . .
C1 C6 C7 118.7(15) . .
C5 C6 C7 120.2(16) . .
N1 C7 C6 108.1(14) . .
N1 C7 H7A 110.1 . .
C6 C7 H7A 110.1 . .
N1 C7 H7B 110.1 . .
C6 C7 H7B 110.1 . .
H7A C7 H7B 108.4 . .
N1 C8 H8A 109.5 . .
N1 C8 H8B 109.5 . .
H8A C8 H8B 109.5 . .
N1 C8 H8C 109.5 . .
H8A C8 H8C 109.5 . .
H8B C8 H8C 109.5 . .
N1 C9 C10 109.8(14) . .
N1 C9 H9A 109.7 . .
C10 C9 H9A 109.7 . .
N1 C9 H9B 109.7 . .
C10 C9 H9B 109.7 . .
H9A C9 H9B 108.2 . .
C9 C10 N2 112.7(14) . .
C9 C10 H10A 109.1 . .
N2 C10 H10A 109.1 . .
C9 C10 H10B 109.1 . .
N2 C10 H10B 109.1 . .
H10A C10 H10B 107.8 . .
N2 C11 H11A 109.5 . .
N2 C11 H11B 109.5 . .
H11A C11 H11B 109.5 . .
N2 C11 H11C 109.5 . .
H11A C11 H11C 109.5 . .
H11B C11 H11C 109.5 . .
N2 C12 H12A 109.5 . .
N2 C12 H12B 109.5 . .
H12A C12 H12B 109.5 . .
N2 C12 H12C 109.5 . .
H12A C12 H12C 109.5 . .
H12B C12 H12C 109.5 . .

loop_
_geom_bond_atom_site_label_1
_geom_bond_atom_site_label_2
_geom_bond_distance
_geom_bond_site_symmetry_2
Te C1 2.145(17) .
Te N1 2.426(15) .
Te I1 2.8564(15) .
N1 C8 1.46(2) .
N1 C7 1.48(2) .
N1 C9 1.49(2) .
N2 C12 1.50(2) .
N2 C11 1.50(2) .
N2 C10 1.52(2) .
N2 H2B 1.0000 .
C1 C6 1.36(3) .
C1 C2 1.40(2) .
C2 C3 1.40(3) .
C2 H2A 0.9500 .
C3 C4 1.35(3) .
C3 H3A 0.9500 .
C4 C5 1.46(3) .
C4 H4A 0.9500 .
C5 C6 1.38(2) .
C5 H5A 0.9500 .
C6 C7 1.52(2) .
C7 H7A 0.9900 .
C7 H7B 0.9900 .
C8 H8A 0.9800 .
C8 H8B 0.9800 .
C8 H8C 0.9800 .
C9 C10 1.52(2) .
C9 H9A 0.9900 .
C9 H9B 0.9900 .
C10 H10A 0.9900 .
C10 H10B 0.9900 .
C11 H11A 0.9800 .
C11 H11B 0.9800 .
C11 H11C 0.9800 .
C12 H12A 0.9800 .
C12 H12B 0.9800 .
C12 H12C 0.9800 .

loop_
_geom_hbond_atom_site_label_D
_geom_hbond_atom_site_label_H
_geom_hbond_atom_site_label_A
_geom_hbond_distance_DH
_geom_hbond_distance_HA
_geom_hbond_distance_DA
_geom_hbond_angle_DHA
_geom_hbond_site_symmetry_A
_geom_hbond_publ_flag
N2 H2B I2 1.00 2.43 3.428(18) 174.1 . yes
C8 H8C I1 0.98 3.32 3.807(16) 112.6 2_645 yes
C9 H9A I2 0.99 3.25 4.058(18) 140.4 . yes
C9 H9B I2 0.99 3.05 3.992(19) 159.0 3_766 yes
C10 H10B I1 0.99 3.32 4.292(17) 166.8 4_575 yes
C10 H10A I2 0.99 3.15 4.063(18) 153.7 2_755 yes
C11 H11B I2 0.98 3.28 4.25(2) 169.2 3_766 yes
C11 H11C I2 0.98 3.27 4.084(19) 142.1 2_755 yes
C12 H12A I2 0.98 3.25 3.706(15) 110.3 3_765 yes
C12 H12B I1 0.98 3.07 4.005(17) 160.2 2_745 yes
C12 H12C I2 0.98 3.30 4.160(19) 148.1 2_755 yes

loop_
_geom_torsion_atom_site_label_1
_geom_torsion_atom_site_label_2
_geom_torsion_atom_site_label_3
_geom_torsion_atom_site_label_4
_geom_torsion
_geom_torsion_site_symmetry_1
_geom_torsion_site_symmetry_2
_geom_torsion_site_symmetry_3
_geom_torsion_site_symmetry_4
C6 C1 C2 C3 -2(3) . . . .
Te C1 C2 C3 -179.6(13) . . . .
C1 C2 C3 C4 3(3) . . . .
C2 C3 C4 C5 -2(3) . . . .
C3 C4 C5 C6 0(3) . . . .
C2 C1 C6 C5 -1(3) . . . .
Te C1 C6 C5 177.5(13) . . . .
C2 C1 C6 C7 -178.6(16) . . . .
Te C1 C6 C7 0(2) . . . .
C4 C5 C6 C1 2(3) . . . .
C4 C5 C6 C7 179.6(16) . . . .
C8 N1 C7 C6 -69.1(18) . . . .
C9 N1 C7 C6 165.3(14) . . . .
Te N1 C7 C6 48.7(13) . . . .
C1 C6 C7 N1 -37(2) . . . .
C5 C6 C7 N1 144.6(16) . . . .
C8 N1 C9 C10 63.3(19) . . . .
C7 N1 C9 C10 -171.9(15) . . . .
Te N1 C9 C10 -61.3(16) . . . .
N1 C9 C10 N2 -173.1(14) . . . .
C12 N2 C10 C9 173.2(15) . . . .
C11 N2 C10 C9 -63(2) . . . .
